data_1535320
loop_
_publ_author_name
'Mialane, P.'
'Marrot, J.'
'Mallard, A.'
'Herve, G.'

_publ_section_title
;
 Synthesis and X-ray characterization of nickel(II) arsenatotungstate
 complexes : isolation of an intermediate leading to the formation of a
 sandwich-type polyoxometalate
;
_journal_name_full 'Inorganica Chimica Acta'
_journal_page_first 81
_journal_page_last 86
_journal_volume 328
_journal_year 2002
_chemical_formula_sum 'As2 K8 Ni2.5 O101.5 W19'
_chemical_name_systematic
;
K8 (Ni (H2 O)6)1.5 (As2 W19 (H2 O) (K (H2 O)) (Ni (H2 O)4) O67) (H2 O)21
;
_space_group_IT_number 2
_symmetry_space_group_name_Hall '-P 1'
_symmetry_space_group_name_H-M 'P -1'
_cell_angle_alpha 95.768
_cell_angle_beta 94.89
_cell_angle_gamma 115.184
_cell_formula_units_Z 2
_cell_length_a 11.912
_cell_length_b 12.8679
_cell_length_c 33.83089
_cell_volume 4621.572
_citation_journal_id_ASTM ICHAA3
_cod_data_source_file Mialane_ICHAA3_2002_161.cif
_cod_data_source_block As2K8Ni2.5O101.5W19
_cod_database_code 1535320

loop_
_symmetry_equiv_pos_as_xyz
x,y,z
-x,-y,-z

loop_
_atom_site_label
_atom_site_type_symbol
_atom_site_fract_x
_atom_site_fract_y
_atom_site_fract_z
_atom_site_occupancy
_atom_site_U_iso_or_equiv
O72 O-2 0.4403 0.6682 0.3619 1 0.0
O20 O-2 0.3481 -0.0455 0.0984 1 0.0
O55 O-2 -0.1366 0.0823 0.3872 1 0.0
O30 O-2 0.0242 0.1458 0.3324 1 0.0
O68 O-2 0.8105 0.6096 0.0897 1 0.0
O84 O-2 0.855 0.369 0.6323 1 0.0
O3 O-2 0.6546 0.2911 0.4951 1 0.0
O1 O-2 0.6895 0.2577 0.4126 1 0.0
O67 O-2 0.6626 0.648 0.1845 1 0.0
W3 W+6 0.65159 0.25135 0.35738 1 0.0
O41 O-2 0.7887 0.2583 0.3434 1 0.0
O26 O-2 0.6428 0.2909 0.1212 1 0.0
O14 O-2 0.4592 -0.1449 0.313 1 0.0
O13 O-2 0.5484 0.0855 0.3509 1 0.0
O6 O-2 0.4786 0.2647 0.3851 1 0.0
O70 O-2 0.2362 0.5989 0.1523 1 0.0
O2 O-2 0.4786 0.105 0.438 1 0.0
O77 O-2 0.0893 0.0038 0.1923 1 0.0
O35 O-2 0.5191 0.1139 0.1593 1 0.0
O87 O-2 0.7286 -0.0067 0.3062 1 0.0
O102 O-2 0.302 0.165 0.952 0.5 0.0
O99 O-2 -0.152 -0.044 0.2424 0.5 0.0
O66 O-2 0.5988 0.0717 0.2533 1 0.0
W13 W+6 0.36689 -0.02681 0.15606 1 0.0
O4 O-2 0.4231 0.2711 0.4681 1 0.0
O52 O-2 0.4904 0.4541 0.3382 1 0.0
O16 O-2 0.3831 0.0201 0.2895 1 0.0
O73 O-2 1.0792 0.5211 0.0536 1 0.0
K5 K+1 1.1474 0.8461 0.2366 1 0.0
Ni2 Ni+2 0.9452 0.5632 0.07378 1 0.0
O23 O-2 0.1067 -0.0746 0.0841 1 0.0
O54 O-2 0.5967 0.3551 0.0474 1 0.0
O39 O-2 0.2477 0.4185 0.3549 1 0.0
O12 O-2 0.5618 0.2384 0.3034 1 0.0
O51 O-2 0.247 0.4467 0.2022 1 0.0
Ni1 Ni+2 0 0.5 0.5 1 0.0
O89 O-2 0.282 0.715 0.235 1 0.0
W15 W+6 0.44806 0.14419 0.25826 1 0.0
O93 O-2 0.718 -0.163 0.373 1 0.0
O83 O-2 0.5177 -0.2321 0.4408 1 0.0
W8 W+6 0.25111 0.40956 0.40713 1 0.0
O9 O-2 0.2503 0.0607 0.4514 1 0.0
W19 W+6 -0.00303 0.19782 0.13649 1 0.0
O88 O-2 1.0328 0.149 0.5593 1 0.0
W6 W+6 0.25914 0.03055 0.06911 1 0.0
O71 O-2 -0.1599 0.1531 0.1236 1 0.0
O38 O-2 0.4328 0.4624 0.4151 1 0.0
O7 O-2 0.4041 -0.0868 0.3865 1 0.0
O50 O-2 0.3676 0.0313 0.2093 1 0.0
O81 O-2 1.1411 0.4503 0.512 1 0.0
O59 O-2 0.0945 -0.0348 0.3008 1 0.0
W5 W+6 0.23917 0.20426 0.46677 1 0.0
O5 O-2 0.6303 0.4292 0.4409 1 0.0
W10 W+6 0.02205 0.13589 0.38366 1 0.0
O36 O-2 0.6787 0.4339 0.1893 1 0.0
O56 O-2 0.0268 0.215 0.0752 1 0.0
O94 O-2 0.914 0.526 0.295 1 0.0
O25 O-2 0.1921 0.1329 0.0579 1 0.0
K7 K+1 0.0154 0.4182 0.2288 1 0.0
K1 K+1 0.5 0.5 0.5 1 0.0
W1 W+6 0.56608 0.2696 0.44957 1 0.0
W18 W+6 0.1904 0.28722 0.06411 1 0.0
O100 O-2 0.684 0.26 0.9455 1 0.0
K6 K+1 0.6602 0.0147 0.434 1 0.0
W12 W+6 0.10139 -0.09682 0.34429 1 0.0
K2 K+1 0.6631 0.46 0.2819 1 0.0
W4 W+6 0.39808 -0.05547 0.33465 1 0.0
Ni3 Ni+2 0.3607 0.5167 0.31844 1 0.0
O90 O-2 0.901 0.781 0.2279 1 0.0
O43 O-2 0.6744 0.6127 0.3994 1 0.0
O32 O-2 0.0736 0.298 0.4018 1 0.0
O76 O-2 0.2751 0.3788 0.2726 1 0.0
W14 W+6 0.55891 0.50333 0.17641 1 0.0
O61 O-2 0.4972 0.4722 0.2205 1 0.0
W17 W+6 0.23814 0.46385 0.15271 1 0.0
O46 O-2 0.0177 0.1993 0.1865 1 0.0
O92 O-2 0.392 0.396 0.9782 1 0.0
O11 O-2 0.167 -0.1366 0.3975 1 0.0
K3 K+1 0.0772 0.1353 0.2588 1 0.0
K4 K+1 1.0675 0.3668 0.5937 1 0.0
O31 O-2 0.2583 0.3554 0.4636 1 0.0
K8 K+1 0.6134 0.0739 0.0758 1 0.0
O10 O-2 0.3367 -0.1059 0.4647 1 0.0
O48 O-2 0.1678 0.2963 0.0141 1 0.0
O91 O-2 0.005 0.356 0.3086 1 0.0
O103 O-2 0.335 0.174 0.8714 0.5 0.0
As2 As+3 0.3044 0.2298 0.16753 1 0.0
O45 O-2 0.0099 0.0532 0.1216 1 0.0
W7 W+6 0.51914 0.32683 0.08794 1 0.0
O49 O-2 1.0638 0.6564 0.1245 1 0.0
O60 O-2 0.2212 0.432 0.0887 1 0.0
O95 O-2 -0.05 0.581 0.1967 1 0.0
O85 O-2 0.8822 0.1463 0.4878 1 0.0
O53 O-2 0.8849 0.4221 0.1045 1 0.0
W9 W+6 0.62809 0.27431 0.17616 1 0.0
O37 O-2 0.549 0.245 0.2242 1 0.0
O19 O-2 0.2363 0.2201 0.3968 1 0.0
O96 O-2 0.536 0.368 0.9182 1 0.0
O82 O-2 0.8196 0.2446 0.0314 1 0.0
O86 O-2 0.718 0.024 0.1882 1 0.0
O101 O-2 0.46 0.199 0.7735 1 0.0
W16 W+6 1.07016 0.95227 0.14314 1 0.0
O18 O-2 0.2399 0.2034 0.5175 1 0.0
O78 O-2 0.4222 -0.1307 0.1624 1 0.0
O74 O-2 0.1893 -0.1196 0.1528 1 0.0
O44 O-2 0.3385 0.1953 0.2614 1 0.0
O47 O-2 0.4114 0.5065 0.1495 1 0.0
O97 O-2 0.742 0.699 0.2894 1 0.0
O33 O-2 0.2443 0.5338 0.4265 1 0.0
O17 O-2 0.0713 0.1334 0.4453 1 0.0
O98 O-2 0.509 0.114 0.9933 1 0.0
O29 O-2 0.3736 0.3406 0.0712 1 0.0
W11 W+6 0.56972 0.46756 0.3878 1 0.0
O21 O-2 0.424 0.1636 0.0771 1 0.0
O8 O-2 0.2957 0.0489 0.3664 1 0.0
K9 K+1 0.0722 0.0236 0.968 0.5 0.0
O15 O-2 0.2224 -0.1531 0.323 1 0.0
O57 O-2 -0.0264 -0.2327 0.3345 1 0.0
O79 O-2 0.8949 0.3518 0.5252 1 0.0
O27 O-2 0.5995 0.4755 0.1178 1 0.0
O64 O-2 1.0122 0.7052 0.044 1 0.0
O34 O-2 0.7669 0.2687 0.191 1 0.0
W2 W+6 0.31989 -0.03259 0.42749 1 0.0
O62 O-2 0.2154 0.2787 0.1344 1 0.0
As1 As+3 0.3211 0.1903 0.35806 1 0.0
O40 O-2 0.6849 0.4114 0.3645 1 0.0
O28 O-2 0.4534 0.3062 0.1512 1 0.0
O63 O-2 0.4765 0.6148 0.2808 1 0.0
O58 O-2 0.0591 0.3656 0.1404 1 0.0
O80 O-2 0.9418 0.4013 0.4423 1 0.0
O42 O-2 0.0431 -0.0098 0.3772 1 0.0
O22 O-2 0.2643 0.0931 0.138 1 0.0
O24 O-2 0.2521 -0.0337 0.0211 1 0.0
O75 O-2 0.9345 0.8232 0.1367 1 0.0
O69 O-2 0.2278 0.573 0.2977 1 0.0
O65 O-2 0.8261 0.456 0.0228 1 0.0
